data_7219580
loop_
_publ_author_name
'Rojas, Rene S.'
'Trofymchuk, Oleksandra S.'
'Daniliuc, Constantin Gabriel'
'Kehr, Gerald'
'Erker, G.'

_publ_section_title
;
 Synthesis and Structures of N-Arylcyano-\b-diketiminate Zinc Complexes
 and Adducts, their Application in Ring&#x2010;Opening Polymerization of
 L-lactide
;
_journal_name_full 'RSC Adv.'
_journal_paper_doi 10.1039/C4RA16670A
_journal_year 2015
_chemical_formula_sum 'C38 H30 N8 Zn'
_chemical_formula_weight 664.07
_chemical_name_systematic
; 
 ? 
;
_space_group_IT_number 2
_symmetry_cell_setting triclinic
_symmetry_space_group_name_Hall '-P 1'
_symmetry_space_group_name_H-M 'P -1'
_atom_sites_solution_hydrogens geom
_atom_sites_solution_primary direct
_atom_sites_solution_secondary difmap
_audit_creation_method SHELXL-97
_audit_update_record
;
2015-01-27 deposited with the CCDC.
2015-02-16 downloaded from the CCDC.
;
_cell_angle_alpha 72.9610(10)
_cell_angle_beta 83.413(2)
_cell_angle_gamma 68.922(2)
_cell_formula_units_Z 2
_cell_length_a 9.7928(3)
_cell_length_b 11.3155(4)
_cell_length_c 16.9990(6)
_cell_measurement_reflns_used 3927
_cell_measurement_temperature 223(2)
_cell_measurement_theta_max 28.28
_cell_measurement_theta_min 4.08
_cell_volume 1680.39(10)
_computing_cell_refinement 'Collect (Nonius B.V., 1998)'
_computing_data_collection 'Collect (Nonius B.V., 1998)'
_computing_data_reduction 'Denzo-SMN (Otwinowski & Minor, 1997)'
_computing_molecular_graphics 'XP (BrukerAXS, 2000)'
_computing_publication_material 'SHELXL-97 (Sheldrick, 1997)'
_computing_structure_refinement 'SHELXL-97 (Sheldrick, 1997)'
_computing_structure_solution 'SHELXS-97 (Sheldrick, 1990)'
_diffrn_ambient_temperature 223(2)
_diffrn_measured_fraction_theta_full 0.970
_diffrn_measured_fraction_theta_max 0.970
_diffrn_measurement_device_type 'Nonius KappaCCD APEXII'
_diffrn_measurement_method '\w and \f scans'
_diffrn_radiation_monochromator 'Montel mirror'
_diffrn_radiation_source 'rotating anode Nonius FR591'
_diffrn_radiation_type MoK\a
_diffrn_radiation_wavelength 0.71073
_diffrn_reflns_av_R_equivalents 0.045
_diffrn_reflns_av_sigmaI/netI 0.0305
_diffrn_reflns_limit_h_max 11
_diffrn_reflns_limit_h_min 0
_diffrn_reflns_limit_k_max 13
_diffrn_reflns_limit_k_min -12
_diffrn_reflns_limit_l_max 20
_diffrn_reflns_limit_l_min -19
_diffrn_reflns_number 14852
_diffrn_reflns_theta_full 25.00
_diffrn_reflns_theta_max 25.00
_diffrn_reflns_theta_min 4.11
_exptl_absorpt_coefficient_mu 0.770
_exptl_absorpt_correction_T_max 0.9773
_exptl_absorpt_correction_T_min 0.8867
_exptl_absorpt_correction_type multi-scan
_exptl_absorpt_process_details 'Denzo (Otwinowski, Borek, Majewski & Minor, 2003)'
_exptl_crystal_colour yellow
_exptl_crystal_density_diffrn 1.312
_exptl_crystal_density_method 'not measured'
_exptl_crystal_description prism
_exptl_crystal_F_000 688
_exptl_crystal_size_max 0.16
_exptl_crystal_size_mid 0.07
_exptl_crystal_size_min 0.03
_refine_diff_density_max 0.624
_refine_diff_density_min -0.362
_refine_diff_density_rms 0.055
_refine_ls_extinction_method none
_refine_ls_goodness_of_fit_ref 1.072
_refine_ls_hydrogen_treatment constr
_refine_ls_matrix_type full
_refine_ls_number_parameters 428
_refine_ls_number_reflns 5751
_refine_ls_number_restraints 12
_refine_ls_restrained_S_all 1.079
_refine_ls_R_factor_all 0.0546
_refine_ls_R_factor_gt 0.0491
_refine_ls_shift/su_max 0.001
_refine_ls_shift/su_mean 0.000
_refine_ls_structure_factor_coef Fsqd
_refine_ls_weighting_details 'calc w=1/[\s^2^(Fo^2^)+(0.0439P)^2^+2.1877P] where P=(Fo^2^+2Fc^2^)/3'
_refine_ls_weighting_scheme calc
_refine_ls_wR_factor_gt 0.1163
_refine_ls_wR_factor_ref 0.1214
_reflns_number_gt 5251
_reflns_number_total 5751
_reflns_threshold_expression >2sigma(I)
_cod_data_source_file c4ra16670a2.cif
_cod_data_source_block erk7511
_cod_original_sg_symbol_H-M P-1
_cod_database_code 7219580

loop_
_symmetry_equiv_pos_as_xyz
'x, y, z'
'-x, -y, -z'

loop_
_atom_site_label
_atom_site_type_symbol
_atom_site_fract_x
_atom_site_fract_y
_atom_site_fract_z
_atom_site_U_iso_or_equiv
_atom_site_adp_type
_atom_site_occupancy
_atom_site_symmetry_multiplicity
_atom_site_calc_flag
_atom_site_refinement_flags
Zn1 Zn 1.76624(4) 0.64362(3) 0.735929(19) 0.03722(13) Uani 1 1 d .
N1 N 1.9542(3) 0.5292(2) 0.69888(14) 0.0372(5) Uani 1 1 d .
N2 N 1.7539(3) 0.8032(2) 0.64780(15) 0.0400(6) Uani 1 1 d .
N3 N 1.6093(3) 0.5682(3) 0.74016(15) 0.0419(6) Uani 1 1 d .
N4 N 1.7401(3) 0.6451(2) 0.85297(15) 0.0410(6) Uani 1 1 d .
C1 C 2.0064(3) 0.5636(3) 0.62354(18) 0.0380(6) Uani 1 1 d .
C2 C 1.9443(3) 0.6875(3) 0.56757(18) 0.0412(7) Uani 1 1 d .
H2 H 1.9846 0.6958 0.5142 0.049 Uiso 1 1 calc R
C3 C 1.8323(4) 0.8001(3) 0.57853(18) 0.0422(7) Uani 1 1 d .
C4 C 2.1415(4) 0.4697(3) 0.5941(2) 0.0515(8) Uani 1 1 d .
H4A H 2.2188 0.4376 0.6340 0.077 Uiso 1 1 calc R
H4B H 2.1733 0.5150 0.5416 0.077 Uiso 1 1 calc R
H4C H 2.1192 0.3960 0.5879 0.077 Uiso 1 1 calc R
C5 C 1.8001(5) 0.9218(4) 0.5073(2) 0.0624(10) Uani 1 1 d .
H5A H 1.6950 0.9640 0.5007 0.094 Uiso 1 1 calc R
H5B H 1.8435 0.8979 0.4574 0.094 Uiso 1 1 calc R
H5C H 1.8409 0.9821 0.5178 0.094 Uiso 1 1 calc R
C6 C 1.5968(3) 0.4772(3) 0.80888(19) 0.0439(7) Uani 1 1 d .
C7 C 1.6587(4) 0.4593(3) 0.88387(19) 0.0470(8) Uani 1 1 d .
H7 H 1.6675 0.3794 0.9238 0.056 Uiso 1 1 calc R
C8 C 1.7088(3) 0.5451(3) 0.90654(18) 0.0440(7) Uani 1 1 d .
C9 C 1.5163(5) 0.3866(4) 0.8080(2) 0.0612(10) Uani 1 1 d .
H9A H 1.4200 0.4159 0.8326 0.092 Uiso 1 1 calc R
H9B H 1.5707 0.2978 0.8390 0.092 Uiso 1 1 calc R
H9C H 1.5062 0.3877 0.7516 0.092 Uiso 1 1 calc R
C10 C 1.7304(5) 0.5194(4) 0.9974(2) 0.0640(10) Uani 1 1 d .
H10A H 1.8204 0.5314 1.0056 0.096 Uiso 1 1 calc R
H10B H 1.7360 0.4299 1.0257 0.096 Uiso 1 1 calc R
H10C H 1.6486 0.5804 1.0193 0.096 Uiso 1 1 calc R
C11 C 2.0205(3) 0.4022(3) 0.75245(18) 0.0414(7) Uani 1 1 d .
C12 C 1.9969(3) 0.2926(3) 0.74435(19) 0.0447(7) Uani 1 1 d .
C13 C 2.0557(4) 0.1690(3) 0.8007(2) 0.0582(9) Uani 1 1 d .
H13 H 2.0408 0.0949 0.7941 0.070 Uiso 1 1 calc R
C14 C 2.1353(5) 0.1578(4) 0.8655(2) 0.0696(11) Uani 1 1 d .
H14 H 2.1750 0.0754 0.9037 0.084 Uiso 1 1 calc R
C15 C 2.1574(5) 0.2657(4) 0.8751(2) 0.0693(11) Uani 1 1 d .
H15 H 2.2110 0.2567 0.9203 0.083 Uiso 1 1 calc R
C16 C 2.1019(4) 0.3877(4) 0.8193(2) 0.0553(9) Uani 1 1 d .
H16 H 2.1189 0.4607 0.8263 0.066 Uiso 1 1 calc R
C17 C 1.9103(4) 0.3052(3) 0.6785(2) 0.0515(8) Uani 1 1 d .
N17 N 1.8425(4) 0.3131(3) 0.6252(2) 0.0690(9) Uani 1 1 d .
C21 C 1.6543(3) 0.9229(3) 0.66150(18) 0.0436(7) Uani 1 1 d .
C22 C 1.7047(4) 1.0147(3) 0.6768(2) 0.0479(8) Uani 1 1 d .
C23 C 1.6070(5) 1.1250(4) 0.6990(2) 0.0639(10) Uani 1 1 d .
H23 H 1.6414 1.1868 0.7090 0.077 Uiso 1 1 calc R
C24 C 1.4601(5) 1.1427(4) 0.7063(3) 0.0725(12) Uani 1 1 d .
H24 H 1.3940 1.2164 0.7217 0.087 Uiso 1 1 calc R
C25 C 1.4102(5) 1.0532(4) 0.6912(3) 0.0720(12) Uani 1 1 d .
H25 H 1.3096 1.0663 0.6958 0.086 Uiso 1 1 calc R
C26 C 1.5064(4) 0.9432(4) 0.6690(3) 0.0611(10) Uani 1 1 d .
H26 H 1.4705 0.8822 0.6590 0.073 Uiso 1 1 calc R
C27 C 1.8596(5) 0.9940(3) 0.6727(2) 0.0549(9) Uani 1 1 d .
N27 N 1.9814(4) 0.9781(3) 0.6695(2) 0.0714(9) Uani 1 1 d .
C31 C 1.5192(3) 0.6097(3) 0.67115(19) 0.0430(7) Uani 1 1 d .
C33 C 1.2817(4) 0.7173(4) 0.6050(2) 0.0598(10) Uani 1 1 d .
H33 H 1.1794 0.7550 0.6091 0.072 Uiso 1 1 calc R
C34 C 1.3461(5) 0.7108(4) 0.5306(2) 0.0644(10) Uani 1 1 d .
H34 H 1.2886 0.7431 0.4832 0.077 Uiso 1 1 calc R
C35 C 1.4956(5) 0.6569(4) 0.5248(2) 0.0673(11) Uani 1 1 d .
H35 H 1.5399 0.6533 0.4731 0.081 Uiso 1 1 calc R
C36 C 1.5819(4) 0.6080(4) 0.5937(2) 0.0571(9) Uani 1 1 d .
H36 H 1.6841 0.5732 0.5883 0.069 Uiso 1 1 calc R
C32 C 1.3672(4) 0.6681(4) 0.6758(2) 0.0516(8) Uani 1 1 d .
C37 C 1.2978(4) 0.6794(5) 0.7518(3) 0.0720(12) Uani 1 1 d U
N37 N 1.2404(4) 0.6874(5) 0.8137(3) 0.1079(16) Uani 1 1 d U
C41 C 1.7616(4) 0.7458(3) 0.87756(18) 0.0452(7) Uani 1 1 d .
C42 C 1.6465(4) 0.8407(4) 0.9054(2) 0.0553(9) Uani 1 1 d .
C43 C 1.6702(5) 0.9479(4) 0.9212(2) 0.0675(11) Uani 1 1 d .
H43 H 1.5918 1.0128 0.9384 0.081 Uiso 1 1 calc R
C44 C 1.8066(6) 0.9570(4) 0.9113(2) 0.0722(12) Uani 1 1 d .
H44 H 1.8223 1.0278 0.9223 0.087 Uiso 1 1 calc R
C45 C 1.9205(5) 0.8633(4) 0.8855(3) 0.0697(11) Uani 1 1 d .
H45 H 2.0147 0.8689 0.8798 0.084 Uiso 1 1 calc R
C46 C 1.8974(4) 0.7606(4) 0.8677(2) 0.0569(9) Uani 1 1 d .
H46 H 1.9763 0.6988 0.8483 0.068 Uiso 1 1 calc R
C47 C 1.5053(5) 0.8319(4) 0.9192(3) 0.0727(12) Uani 1 1 d .
N47 N 1.3882(5) 0.8276(4) 0.9351(3) 0.1056(15) Uani 1 1 d .

loop_
_atom_site_aniso_label
_atom_site_aniso_U_11
_atom_site_aniso_U_22
_atom_site_aniso_U_33
_atom_site_aniso_U_23
_atom_site_aniso_U_13
_atom_site_aniso_U_12
Zn1 0.0380(2) 0.0389(2) 0.02945(19) -0.00684(14) 0.00447(13) -0.01034(15)
N1 0.0379(13) 0.0391(13) 0.0312(12) -0.0093(10) 0.0024(10) -0.0102(11)
N2 0.0439(14) 0.0352(13) 0.0358(13) -0.0074(11) 0.0046(11) -0.0110(11)
N3 0.0408(14) 0.0459(14) 0.0355(13) -0.0070(11) 0.0020(11) -0.0149(12)
N4 0.0451(14) 0.0430(14) 0.0309(12) -0.0092(11) 0.0055(11) -0.0130(12)
C1 0.0372(15) 0.0432(16) 0.0378(16) -0.0183(13) 0.0067(12) -0.0152(13)
C2 0.0492(18) 0.0456(17) 0.0298(14) -0.0120(13) 0.0097(13) -0.0191(14)
C3 0.0490(18) 0.0448(17) 0.0312(15) -0.0082(13) 0.0032(13) -0.0169(14)
C4 0.0486(19) 0.0489(19) 0.054(2) -0.0184(16) 0.0159(16) -0.0143(15)
C5 0.082(3) 0.050(2) 0.0378(18) -0.0010(15) 0.0085(18) -0.0145(19)
C6 0.0427(17) 0.0409(17) 0.0435(17) -0.0086(14) 0.0056(14) -0.0130(14)
C7 0.0528(19) 0.0419(17) 0.0358(16) 0.0002(13) 0.0022(14) -0.0134(15)
C8 0.0455(17) 0.0466(18) 0.0292(15) -0.0032(13) 0.0023(13) -0.0098(14)
C9 0.073(3) 0.056(2) 0.059(2) -0.0111(18) 0.0013(19) -0.0307(19)
C10 0.088(3) 0.066(2) 0.0335(18) -0.0047(16) -0.0004(18) -0.028(2)
C11 0.0373(16) 0.0403(16) 0.0378(16) -0.0081(13) 0.0052(13) -0.0069(13)
C12 0.0442(17) 0.0444(17) 0.0379(16) -0.0083(14) 0.0051(13) -0.0105(14)
C13 0.068(2) 0.0419(18) 0.054(2) -0.0044(16) 0.0003(18) -0.0129(17)
C14 0.077(3) 0.050(2) 0.057(2) 0.0030(18) -0.014(2) -0.003(2)
C15 0.074(3) 0.065(3) 0.055(2) -0.0053(19) -0.023(2) -0.010(2)
C16 0.054(2) 0.052(2) 0.053(2) -0.0109(16) -0.0131(17) -0.0096(16)
C17 0.061(2) 0.0404(18) 0.051(2) -0.0091(15) 0.0021(17) -0.0189(16)
N17 0.091(3) 0.058(2) 0.066(2) -0.0142(16) -0.0147(19) -0.0313(18)
C21 0.0458(18) 0.0374(16) 0.0348(16) -0.0053(13) 0.0028(13) -0.0037(13)
C22 0.057(2) 0.0369(16) 0.0406(17) -0.0086(14) 0.0063(15) -0.0086(15)
C23 0.080(3) 0.0423(19) 0.061(2) -0.0184(17) 0.009(2) -0.0105(18)
C24 0.074(3) 0.048(2) 0.076(3) -0.022(2) 0.008(2) 0.003(2)
C25 0.051(2) 0.066(3) 0.081(3) -0.021(2) 0.004(2) 0.0014(19)
C26 0.051(2) 0.050(2) 0.075(3) -0.0190(19) 0.0017(18) -0.0084(17)
C27 0.068(3) 0.0402(18) 0.056(2) -0.0142(16) 0.0095(18) -0.0199(17)
N27 0.069(2) 0.065(2) 0.083(2) -0.0233(18) 0.0114(19) -0.0274(18)
C31 0.0454(17) 0.0413(17) 0.0433(17) -0.0101(14) -0.0006(14) -0.0171(14)
C33 0.048(2) 0.065(2) 0.063(2) -0.0052(19) -0.0123(18) -0.0219(18)
C34 0.081(3) 0.059(2) 0.055(2) -0.0087(18) -0.025(2) -0.025(2)
C35 0.078(3) 0.068(3) 0.045(2) -0.0195(18) -0.0068(19) -0.008(2)
C36 0.058(2) 0.061(2) 0.0448(19) -0.0167(17) -0.0013(16) -0.0083(17)
C32 0.0464(19) 0.058(2) 0.0477(19) -0.0053(16) -0.0020(15) -0.0210(16)
C37 0.043(2) 0.096(3) 0.056(2) -0.003(2) 0.0020(18) -0.015(2)
N37 0.064(2) 0.152(4) 0.066(2) -0.009(3) 0.014(2) -0.010(2)
C41 0.057(2) 0.0450(17) 0.0279(15) -0.0082(13) 0.0032(13) -0.0132(15)
C42 0.068(2) 0.052(2) 0.0411(18) -0.0146(15) 0.0137(16) -0.0174(17)
C43 0.100(3) 0.051(2) 0.047(2) -0.0196(17) 0.018(2) -0.021(2)
C44 0.108(4) 0.066(3) 0.054(2) -0.019(2) 0.010(2) -0.045(3)
C45 0.085(3) 0.073(3) 0.061(2) -0.018(2) 0.006(2) -0.040(2)
C46 0.065(2) 0.062(2) 0.0475(19) -0.0187(17) 0.0066(17) -0.0266(19)
C47 0.072(3) 0.058(2) 0.075(3) -0.020(2) 0.019(2) -0.011(2)
N47 0.071(3) 0.085(3) 0.144(4) -0.031(3) 0.033(3) -0.018(2)

loop_
_atom_type_symbol
_atom_type_description
_atom_type_scat_dispersion_real
_atom_type_scat_dispersion_imag
_atom_type_scat_source
C C 0.0033 0.0016 'International Tables Vol C Tables 4.2.6.8 and 6.1.1.4'
H H 0.0000 0.0000 'International Tables Vol C Tables 4.2.6.8 and 6.1.1.4'
N N 0.0061 0.0033 'International Tables Vol C Tables 4.2.6.8 and 6.1.1.4'
Zn Zn 0.2839 1.4301 'International Tables Vol C Tables 4.2.6.8 and 6.1.1.4'

loop_
_geom_angle_atom_site_label_1
_geom_angle_atom_site_label_2
_geom_angle_atom_site_label_3
_geom_angle
N2 Zn1 N4 121.52(11)
N2 Zn1 N1 96.48(10)
N4 Zn1 N1 119.42(10)
N2 Zn1 N3 116.65(11)
N4 Zn1 N3 93.75(11)
N1 Zn1 N3 110.06(11)
C1 N1 C11 120.9(2)
C1 N1 Zn1 121.3(2)
C11 N1 Zn1 117.27(18)
C3 N2 C21 121.9(3)
C3 N2 Zn1 122.1(2)
C21 N2 Zn1 115.95(19)
C6 N3 C31 122.9(3)
C6 N3 Zn1 117.6(2)
C31 N3 Zn1 119.5(2)
C8 N4 C41 122.5(3)
C8 N4 Zn1 117.5(2)
C41 N4 Zn1 119.98(19)
N1 C1 C2 123.3(3)
N1 C1 C4 120.4(3)
C2 C1 C4 116.2(3)
C3 C2 C1 130.4(3)
C3 C2 H2 114.8
C1 C2 H2 114.8
N2 C3 C2 123.2(3)
N2 C3 C5 119.7(3)
C2 C3 C5 117.1(3)
C1 C4 H4A 109.5
C1 C4 H4B 109.5
H4A C4 H4B 109.5
C1 C4 H4C 109.5
H4A C4 H4C 109.5
H4B C4 H4C 109.5
C3 C5 H5A 109.5
C3 C5 H5B 109.5
H5A C5 H5B 109.5
C3 C5 H5C 109.5
H5A C5 H5C 109.5
H5B C5 H5C 109.5
N3 C6 C7 122.7(3)
N3 C6 C9 120.4(3)
C7 C6 C9 116.9(3)
C8 C7 C6 128.1(3)
C8 C7 H7 115.9
C6 C7 H7 115.9
N4 C8 C7 123.8(3)
N4 C8 C10 119.6(3)
C7 C8 C10 116.6(3)
C6 C9 H9A 109.5
C6 C9 H9B 109.5
H9A C9 H9B 109.5
C6 C9 H9C 109.5
H9A C9 H9C 109.5
H9B C9 H9C 109.5
C8 C10 H10A 109.5
C8 C10 H10B 109.5
H10A C10 H10B 109.5
C8 C10 H10C 109.5
H10A C10 H10C 109.5
H10B C10 H10C 109.5
C12 C11 C16 118.6(3)
C12 C11 N1 121.5(3)
C16 C11 N1 119.7(3)
C11 C12 C13 121.0(3)
C11 C12 C17 119.8(3)
C13 C12 C17 119.1(3)
C14 C13 C12 119.1(4)
C14 C13 H13 120.5
C12 C13 H13 120.5
C15 C14 C13 120.5(3)
C15 C14 H14 119.7
C13 C14 H14 119.7
C14 C15 C16 121.0(4)
C14 C15 H15 119.5
C16 C15 H15 119.5
C15 C16 C11 119.8(4)
C15 C16 H16 120.1
C11 C16 H16 120.1
N17 C17 C12 178.7(4)
C26 C21 C22 118.7(3)
C26 C21 N2 120.0(3)
C22 C21 N2 120.9(3)
C21 C22 C23 120.5(3)
C21 C22 C27 120.2(3)
C23 C22 C27 119.3(3)
C24 C23 C22 119.7(4)
C24 C23 H23 120.2
C22 C23 H23 120.2
C25 C24 C23 120.0(4)
C25 C24 H24 120.0
C23 C24 H24 120.0
C24 C25 C26 120.9(4)
C24 C25 H25 119.6
C26 C25 H25 119.6
C21 C26 C25 120.3(4)
C21 C26 H26 119.9
C25 C26 H26 119.9
N27 C27 C22 179.7(4)
C36 C31 C32 117.6(3)
C36 C31 N3 120.0(3)
C32 C31 N3 122.0(3)
C34 C33 C32 120.2(4)
C34 C33 H33 119.9
C32 C33 H33 119.9
C33 C34 C35 119.7(3)
C33 C34 H34 120.1
C35 C34 H34 120.1
C34 C35 C36 121.0(4)
C34 C35 H35 119.5
C36 C35 H35 119.5
C35 C36 C31 120.7(4)
C35 C36 H36 119.6
C31 C36 H36 119.6
C31 C32 C33 120.7(3)
C31 C32 C37 120.4(3)
C33 C32 C37 118.9(3)
N37 C37 C32 179.1(6)
C46 C41 C42 117.3(3)
C46 C41 N4 120.2(3)
C42 C41 N4 122.2(3)
C41 C42 C47 121.3(4)
C41 C42 C43 120.3(4)
C47 C42 C43 118.4(4)
C44 C43 C42 120.0(4)
C44 C43 H43 120.0
C42 C43 H43 120.0
C43 C44 C45 120.1(4)
C43 C44 H44 120.0
C45 C44 H44 120.0
C44 C45 C46 120.2(4)
C44 C45 H45 119.9
C46 C45 H45 119.9
C45 C46 C41 122.0(4)
C45 C46 H46 119.0
C41 C46 H46 119.0
N47 C47 C42 175.5(5)

loop_
_geom_bond_atom_site_label_1
_geom_bond_atom_site_label_2
_geom_bond_distance
Zn1 N2 1.954(2)
Zn1 N4 1.981(2)
Zn1 N1 1.990(2)
Zn1 N3 1.994(3)
N1 C1 1.325(4)
N1 C11 1.419(4)
N2 C3 1.332(4)
N2 C21 1.422(4)
N3 C6 1.339(4)
N3 C31 1.411(4)
N4 C8 1.336(4)
N4 C41 1.410(4)
C1 C2 1.407(4)
C1 C4 1.509(4)
C2 C3 1.395(4)
C2 H2 0.9400
C3 C5 1.504(4)
C4 H4A 0.9700
C4 H4B 0.9700
C4 H4C 0.9700
C5 H5A 0.9700
C5 H5B 0.9700
C5 H5C 0.9700
C6 C7 1.404(5)
C6 C9 1.506(5)
C7 C8 1.392(5)
C7 H7 0.9400
C8 C10 1.510(4)
C9 H9A 0.9700
C9 H9B 0.9700
C9 H9C 0.9700
C10 H10A 0.9700
C10 H10B 0.9700
C10 H10C 0.9700
C11 C12 1.387(5)
C11 C16 1.400(5)
C12 C13 1.402(5)
C12 C17 1.425(5)
C13 C14 1.372(6)
C13 H13 0.9400
C14 C15 1.371(6)
C14 H14 0.9400
C15 C16 1.383(5)
C15 H15 0.9400
C16 H16 0.9400
C17 N17 1.148(5)
C21 C26 1.380(5)
C21 C22 1.395(5)
C22 C23 1.397(5)
C22 C27 1.446(5)
C23 C24 1.375(6)
C23 H23 0.9400
C24 C25 1.367(6)
C24 H24 0.9400
C25 C26 1.390(5)
C25 H25 0.9400
C26 H26 0.9400
C27 N27 1.138(5)
C31 C36 1.389(5)
C31 C32 1.399(5)
C33 C34 1.357(6)
C33 C32 1.401(5)
C33 H33 0.9400
C34 C35 1.373(6)
C34 H34 0.9400
C35 C36 1.379(5)
C35 H35 0.9400
C36 H36 0.9400
C32 C37 1.407(5)
C37 N37 1.147(5)
C41 C46 1.385(5)
C41 C42 1.397(5)
C42 C47 1.411(6)
C42 C43 1.416(5)
C43 C44 1.364(6)
C43 H43 0.9400
C44 C45 1.368(6)
C44 H44 0.9400
C45 C46 1.380(5)
C45 H45 0.9400
C46 H46 0.9400
C47 N47 1.162(6)

loop_
_geom_torsion_atom_site_label_1
_geom_torsion_atom_site_label_2
_geom_torsion_atom_site_label_3
_geom_torsion_atom_site_label_4
_geom_torsion
N2 Zn1 N1 C1 -16.3(2)
N4 Zn1 N1 C1 -148.3(2)
N3 Zn1 N1 C1 105.1(2)
N2 Zn1 N1 C11 171.5(2)
N4 Zn1 N1 C11 39.5(3)
N3 Zn1 N1 C11 -67.1(2)
N4 Zn1 N2 C3 148.0(2)
N1 Zn1 N2 C3 17.5(3)
N3 Zn1 N2 C3 -98.9(3)
N4 Zn1 N2 C21 -33.0(3)
N1 Zn1 N2 C21 -163.5(2)
N3 Zn1 N2 C21 80.2(2)
N2 Zn1 N3 C6 -165.9(2)
N4 Zn1 N3 C6 -37.7(2)
N1 Zn1 N3 C6 85.5(2)
N2 Zn1 N3 C31 15.5(3)
N4 Zn1 N3 C31 143.7(2)
N1 Zn1 N3 C31 -93.1(2)
N2 Zn1 N4 C8 161.5(2)
N1 Zn1 N4 C8 -78.7(3)
N3 Zn1 N4 C8 36.9(2)
N2 Zn1 N4 C41 -21.6(3)
N1 Zn1 N4 C41 98.2(2)
N3 Zn1 N4 C41 -146.2(2)
C11 N1 C1 C2 179.3(3)
Zn1 N1 C1 C2 7.4(4)
C11 N1 C1 C4 -2.3(4)
Zn1 N1 C1 C4 -174.2(2)
N1 C1 C2 C3 7.1(5)
C4 C1 C2 C3 -171.4(3)
C21 N2 C3 C2 171.3(3)
Zn1 N2 C3 C2 -9.7(4)
C21 N2 C3 C5 -9.4(5)
Zn1 N2 C3 C5 169.6(3)
C1 C2 C3 N2 -6.0(6)
C1 C2 C3 C5 174.7(3)
C31 N3 C6 C7 -163.6(3)
Zn1 N3 C6 C7 17.9(4)
C31 N3 C6 C9 17.6(5)
Zn1 N3 C6 C9 -160.9(3)
N3 C6 C7 C8 16.9(5)
C9 C6 C7 C8 -164.3(3)
C41 N4 C8 C7 166.7(3)
Zn1 N4 C8 C7 -16.5(4)
C41 N4 C8 C10 -14.4(5)
Zn1 N4 C8 C10 162.4(3)
C6 C7 C8 N4 -17.9(5)
C6 C7 C8 C10 163.2(3)
C1 N1 C11 C12 -77.8(4)
Zn1 N1 C11 C12 94.5(3)
C1 N1 C11 C16 107.6(4)
Zn1 N1 C11 C16 -80.2(3)
C16 C11 C12 C13 -1.3(5)
N1 C11 C12 C13 -176.1(3)
C16 C11 C12 C17 177.9(3)
N1 C11 C12 C17 3.2(5)
C11 C12 C13 C14 1.3(5)
C17 C12 C13 C14 -178.0(4)
C12 C13 C14 C15 -0.1(6)
C13 C14 C15 C16 -0.9(7)
C14 C15 C16 C11 0.8(6)
C12 C11 C16 C15 0.3(5)
N1 C11 C16 C15 175.2(3)
C11 C12 C17 N17 137(18)
C13 C12 C17 N17 -44(18)
C3 N2 C21 C26 115.3(4)
Zn1 N2 C21 C26 -63.8(4)
C3 N2 C21 C22 -72.0(4)
Zn1 N2 C21 C22 108.9(3)
C26 C21 C22 C23 -0.2(5)
N2 C21 C22 C23 -173.0(3)
C26 C21 C22 C27 177.6(3)
N2 C21 C22 C27 4.8(5)
C21 C22 C23 C24 0.4(5)
C27 C22 C23 C24 -177.4(4)
C22 C23 C24 C25 -0.5(6)
C23 C24 C25 C26 0.5(7)
C22 C21 C26 C25 0.2(5)
N2 C21 C26 C25 173.0(3)
C24 C25 C26 C21 -0.3(6)
C21 C22 C27 N27 175(100)
C23 C22 C27 N27 -8(100)
C6 N3 C31 C36 -127.5(4)
Zn1 N3 C31 C36 51.0(4)
C6 N3 C31 C32 60.4(4)
Zn1 N3 C31 C32 -121.1(3)
C32 C33 C34 C35 -0.6(6)
C33 C34 C35 C36 0.5(6)
C34 C35 C36 C31 1.3(6)
C32 C31 C36 C35 -2.9(5)
N3 C31 C36 C35 -175.4(3)
C36 C31 C32 C33 2.8(5)
N3 C31 C32 C33 175.1(3)
C36 C31 C32 C37 -176.6(4)
N3 C31 C32 C37 -4.3(5)
C34 C33 C32 C31 -1.1(6)
C34 C33 C32 C37 178.3(4)
C31 C32 C37 N37 -110(35)
C33 C32 C37 N37 71(35)
C8 N4 C41 C46 114.7(4)
Zn1 N4 C41 C46 -62.0(4)
C8 N4 C41 C42 -71.2(4)
Zn1 N4 C41 C42 112.1(3)
C46 C41 C42 C47 -178.4(4)
N4 C41 C42 C47 7.4(5)
C46 C41 C42 C43 1.0(5)
N4 C41 C42 C43 -173.3(3)
C41 C42 C43 C44 -1.7(6)
C47 C42 C43 C44 177.6(4)
C42 C43 C44 C45 0.6(6)
C43 C44 C45 C46 1.3(6)
C44 C45 C46 C41 -2.1(6)
C42 C41 C46 C45 0.9(5)
N4 C41 C46 C45 175.3(3)
C41 C42 C47 N47 141(6)
C43 C42 C47 N47 -38(7)
